data_4514574
loop_
_publ_author_name
'Zhang, Ying'
'Meng, Xiao-Qing'
'Ding, Hao-Jing'
'Wang, Xi'
'Yu, Mei-Hui'
'Zhang, Shu-Ming'
'Chang, Ze'
'Bu, Xian-He'

_publ_section_title
;
 Rational Construction of Breathing Metal-Organic Frameworks through
 Synergy of a Stretchy Ligand and Highly Variable \p-\p Interaction.
;
_journal_issue 23
_journal_name_full 'ACS applied materials &amp; interfaces'
_journal_page_first 20995
_journal_page_last 21003
_journal_paper_doi 10.1021/acsami.9b04759
_journal_volume 11
_journal_year 2019
_chemical_formula_moiety 'C64 H40 Cd2 N16 O8'
_chemical_formula_sum 'C64 H40 Cd2 N16 O8'
_chemical_formula_weight 1385.92
_space_group_crystal_system triclinic
_space_group_IT_number 2
_space_group_name_Hall '-P 1'
_space_group_name_H-M_alt 'P -1'
_symmetry_space_group_name_Hall '-P 1'
_symmetry_space_group_name_H-M 'P -1'
_atom_sites_solution_hydrogens geom
_audit_creation_date 2019-04-19
_audit_creation_method
;
Olex2 1.2
(compiled 2018.05.29 svn.r3508 for OlexSys, GUI svn.r5506)
;
_cell_angle_alpha 76.710(2)
_cell_angle_beta 67.069(2)
_cell_angle_gamma 89.629(2)
_cell_formula_units_Z 2
_cell_length_a 15.1008(4)
_cell_length_b 15.1284(3)
_cell_length_c 18.1489(4)
_cell_measurement_reflns_used 25803
_cell_measurement_temperature 120.00(10)
_cell_measurement_theta_max 74.0010
_cell_measurement_theta_min 4.1640
_cell_volume 3700.22(16)
_computing_molecular_graphics 'Olex2 (Dolomanov et al., 2009)'
_computing_publication_material 'Olex2 (Dolomanov et al., 2009)'
_computing_structure_refinement 'ShelXL (Sheldrick, 2015)'
_diffrn_ambient_temperature 120.00(10)
_diffrn_measured_fraction_theta_full 0.996
_diffrn_measured_fraction_theta_max 0.967
_diffrn_measurement_device_type 'XtaLAB AFC12 (RINC): Kappa single'
_diffrn_measurement_method '\w scans'
_diffrn_radiation_monochromator graphite
_diffrn_radiation_type CuK\a
_diffrn_radiation_wavelength 1.54178
_diffrn_reflns_av_R_equivalents 0.0431
_diffrn_reflns_av_unetI/netI 0.0421
_diffrn_reflns_Laue_measured_fraction_full 0.996
_diffrn_reflns_Laue_measured_fraction_max 0.967
_diffrn_reflns_limit_h_max 18
_diffrn_reflns_limit_h_min -18
_diffrn_reflns_limit_k_max 18
_diffrn_reflns_limit_k_min -12
_diffrn_reflns_limit_l_max 22
_diffrn_reflns_limit_l_min -22
_diffrn_reflns_number 43475
_diffrn_reflns_point_group_measured_fraction_full 0.996
_diffrn_reflns_point_group_measured_fraction_max 0.967
_diffrn_reflns_theta_full 67.679
_diffrn_reflns_theta_max 74.253
_diffrn_reflns_theta_min 4.183
_diffrn_source 'Rotating-anode X-ray tube (dual wavelength)'
_exptl_absorpt_coefficient_mu 5.080
_exptl_absorpt_correction_T_max 1.00000
_exptl_absorpt_correction_T_min 0.65428
_exptl_absorpt_correction_type multi-scan
_exptl_absorpt_process_details
;
CrysAlisPro 1.171.39.33c (Rigaku Oxford Diffraction, 2017)
Empirical absorption correction using spherical harmonics,
 implemented in SCALE3 ABSPACK scaling algorithm.
;
_exptl_crystal_colour red
_exptl_crystal_density_diffrn 1.244
_exptl_crystal_description rodlike
_exptl_crystal_F_000 1392
_exptl_crystal_size_max 0.12
_exptl_crystal_size_mid 0.1
_exptl_crystal_size_min 0.1
_refine_diff_density_max 5.828
_refine_diff_density_min -1.334
_refine_diff_density_rms 0.202
_refine_ls_extinction_method none
_refine_ls_goodness_of_fit_ref 1.119
_refine_ls_hydrogen_treatment constr
_refine_ls_matrix_type full
_refine_ls_number_parameters 811
_refine_ls_number_reflns 14569
_refine_ls_number_restraints 1146
_refine_ls_restrained_S_all 1.084
_refine_ls_R_factor_all 0.0974
_refine_ls_R_factor_gt 0.0925
_refine_ls_shift/su_max 0.001
_refine_ls_shift/su_mean 0.000
_refine_ls_structure_factor_coef Fsqd
_refine_ls_weighting_details 'w=1/[\s^2^(Fo^2^)+(0.1013P)^2^+46.9543P] where P=(Fo^2^+2Fc^2^)/3'
_refine_ls_weighting_scheme calc
_refine_ls_wR_factor_gt 0.2612
_refine_ls_wR_factor_ref 0.2640
_reflns_Friedel_coverage 0.000
_reflns_number_gt 12960
_reflns_number_total 14569
_reflns_threshold_expression 'I > 2\s(I)'
_cod_data_source_file am9b04759_si_005.cif
_cod_data_source_block 1'b
_cod_database_code 4514574
_shelx_shelxl_version_number 2018/3
_shelx_space_group_comment
;
The symmetry employed for this shelxl refinement is uniquely defined
by the following loop, which should always be used as a source of
symmetry information in preference to the above space-group names.
They are only intended as comments.
;
_olex2_refinement_description
;
1. Fixed Uiso
 At 1.2 times of:
  All C(H) groups
2. Uiso/Uaniso restraints and constraints
C1 \\sim C2 \\sim C3 \\sim C4 \\sim C5 \\sim C6 \\sim C7 \\sim C8 \\sim C9
\\sim C10 \\sim C11 \\sim C12 \\sim C13 \\sim C14 \\sim C15 \\sim C16 \\sim C17
\\sim C18 \\sim C19 \\sim C20 \\sim C21 \\sim C22 \\sim C23 \\sim C24 \\sim C25
\\sim C26 \\sim C27 \\sim C28 \\sim C29 \\sim C30 \\sim C31 \\sim C32 \\sim C33
\\sim C34 \\sim C35 \\sim C36 \\sim C37 \\sim C38 \\sim C39 \\sim C40 \\sim C41
\\sim C42 \\sim C43 \\sim C44 \\sim C45 \\sim C46 \\sim C47 \\sim C48 \\sim C49
\\sim C50 \\sim C51 \\sim C52 \\sim C53 \\sim C54 \\sim C55 \\sim C56 \\sim C57
\\sim C58 \\sim C59 \\sim C60 \\sim C61 \\sim C62 \\sim C63 \\sim C64: within
3.8A with sigma of 0.01 and sigma for terminal atoms of 0.02
3.a Aromatic/amide H refined with riding coordinates:
 C5(H5), C6(H6), C7(H7), C8(H8), C10(H10), C11(H11), C12(H12), C13(H13),
 C15(H15), C16(H16), C17(H17), C18(H18), C23(H23), C24(H24), C25(H25), C26(H26),
  C28(H28), C29(H29), C30(H30), C31(H31), C33(H33), C34(H34), C35(H35),
 C36(H36), C38(H38), C39(H39), C41(H41), C42(H42), C45(H45), C46(H46), C48(H48),
  C49(H49), C52(H52), C53(H53), C55(H55), C56(H56), C59(H59), C60(H60),
 C62(H62), C63(H63)
;
_olex2_submission_special_instructions 'No special instructions were received'

loop_
_space_group_symop_operation_xyz
'x, y, z'
'-x, -y, -z'

loop_
_atom_site_label
_atom_site_type_symbol
_atom_site_fract_x
_atom_site_fract_y
_atom_site_fract_z
_atom_site_U_iso_or_equiv
_atom_site_adp_type
_atom_site_occupancy
_atom_site_site_symmetry_order
_atom_site_calc_flag
_atom_site_refinement_flags_posn
_atom_site_refinement_flags_adp
Cd1 Cd 0.06661(4) 0.93731(4) 0.06698(4) 0.03060(16) Uani 1 1 d . .
Cd2 Cd 0.92351(4) 0.57187(4) 0.44375(4) 0.03565(17) Uani 1 1 d . .
O1 O 0.2231(4) 0.8832(5) 0.0253(4) 0.0456(15) Uani 1 1 d . .
O2 O 0.1283(5) 0.8524(5) 0.1593(4) 0.0471(16) Uani 1 1 d . .
O3 O 0.7955(5) 0.5272(5) 0.4145(5) 0.0486(16) Uani 1 1 d . .
O4 O 0.8503(5) 0.6708(5) 0.3653(5) 0.0475(16) Uani 1 1 d . .
O5 O 0.0898(4) 1.0022(4) -0.0714(3) 0.0333(12) Uani 1 1 d . .
O6 O 0.0739(4) 1.0626(4) -0.1862(4) 0.0383(13) Uani 1 1 d . .
O7 O 0.9408(4) 1.4211(4) -0.5012(4) 0.0412(14) Uani 1 1 d . .
O8 O 0.9696(4) 1.3052(4) -0.4179(4) 0.0398(14) Uani 1 1 d . .
N1 N 0.3120(5) 1.3783(5) 0.0226(5) 0.0364(16) Uani 1 1 d . .
N2 N 0.3221(5) 1.4662(5) 0.1131(5) 0.0355(15) Uani 1 1 d . .
N3 N 0.2362(5) 1.3192(5) 0.1675(5) 0.0354(15) Uani 1 1 d . .
N4 N 0.1334(5) 1.0754(5) 0.0648(5) 0.0348(15) Uani 1 1 d . .
N5 N 0.5239(5) 1.6633(6) -0.1707(5) 0.0466(19) Uani 1 1 d . .
N6 N 0.1716(5) 1.4183(5) 0.4243(5) 0.0363(16) Uani 1 1 d . .
N7 N -0.1583(5) 0.5019(5) 0.0839(5) 0.0381(16) Uani 1 1 d . .
N8 N -0.1690(5) 0.4157(5) -0.0063(5) 0.0384(16) Uani 1 1 d . .
N9 N -0.0797(5) 0.5606(5) -0.0611(4) 0.0357(15) Uani 1 1 d . .
N10 N 0.0073(5) 0.8048(5) 0.0506(5) 0.0328(15) Uani 1 1 d . .
N11 N -0.3660(7) 0.2173(7) 0.2786(8) 0.084(4) Uani 1 1 d . .
N12 N -0.0189(5) 0.4531(5) -0.3152(5) 0.0379(16) Uani 1 1 d . .
N13 N 0.5288(6) 0.7286(6) 0.1754(5) 0.050(2) Uani 1 1 d . .
N14 N 0.5107(7) 0.6650(6) 0.2376(6) 0.052(2) Uani 1 1 d . .
N15 N 0.5323(5) 1.0927(6) -0.3142(5) 0.0458(19) Uani 1 1 d . .
N16 N 0.5575(5) 1.1554(5) -0.3782(5) 0.0445(18) Uani 1 1 d . .
C1 C 0.3417(6) 1.4527(6) 0.0383(6) 0.0369(14) Uani 1 1 d . U
C2 C 0.2694(6) 1.3963(6) 0.1754(6) 0.0358(14) Uani 1 1 d . U
C3 C 0.2581(6) 1.3142(6) 0.0898(6) 0.0354(14) Uani 1 1 d . U
C4 C 0.4030(6) 1.5257(6) -0.0337(6) 0.0374(15) Uani 1 1 d . U
C5 C 0.4381(6) 1.5137(6) -0.1147(6) 0.0411(17) Uani 1 1 d . U
H5 H 0.422349 1.459492 -0.124575 0.049 Uiso 1 1 calc R .
C6 C 0.4961(7) 1.5836(6) -0.1789(6) 0.0433(17) Uani 1 1 d . U
H6 H 0.517612 1.574839 -0.231958 0.052 Uiso 1 1 calc R .
C7 C 0.4893(7) 1.6738(6) -0.0923(6) 0.0431(17) Uani 1 1 d . U
H7 H 0.506838 1.728806 -0.084627 0.052 Uiso 1 1 calc R .
C8 C 0.4299(6) 1.6089(6) -0.0229(6) 0.0395(16) Uani 1 1 d . U
H8 H 0.408562 1.620007 0.029338 0.047 Uiso 1 1 calc R .
C9 C 0.2410(6) 1.4047(6) 0.2622(6) 0.0366(15) Uani 1 1 d . U
C10 C 0.2604(6) 1.4849(6) 0.2794(6) 0.0392(16) Uani 1 1 d . U
H10 H 0.296836 1.534632 0.237439 0.047 Uiso 1 1 calc R .
C11 C 0.2240(7) 1.4888(6) 0.3610(6) 0.0406(16) Uani 1 1 d . U
H11 H 0.236222 1.542805 0.373039 0.049 Uiso 1 1 calc R .
C12 C 0.1576(6) 1.3402(6) 0.4064(6) 0.0392(16) Uani 1 1 d . U
H12 H 0.123708 1.290395 0.449660 0.047 Uiso 1 1 calc R .
C13 C 0.1914(6) 1.3299(6) 0.3261(6) 0.0389(16) Uani 1 1 d . U
H13 H 0.180925 1.274385 0.315617 0.047 Uiso 1 1 calc R .
C14 C 0.2164(6) 1.2304(6) 0.0801(6) 0.0364(15) Uani 1 1 d . U
C15 C 0.1518(7) 1.1686(6) 0.1487(6) 0.0434(17) Uani 1 1 d . U
H15 H 0.135524 1.178110 0.201083 0.052 Uiso 1 1 calc R .
C16 C 0.1113(7) 1.0926(6) 0.1391(6) 0.0431(17) Uani 1 1 d . U
H16 H 0.067192 1.051846 0.185656 0.052 Uiso 1 1 calc R .
C17 C 0.1946(6) 1.1372(6) -0.0008(6) 0.0368(15) Uani 1 1 d . U
H17 H 0.208588 1.127291 -0.052681 0.044 Uiso 1 1 calc R .
C18 C 0.2384(6) 1.2147(6) 0.0031(6) 0.0353(15) Uani 1 1 d . U
H18 H 0.281316 1.254995 -0.044498 0.042 Uiso 1 1 calc R .
C19 C -0.1881(6) 0.4277(6) 0.0679(6) 0.0417(16) Uani 1 1 d . U
C20 C -0.1141(6) 0.4844(6) -0.0691(6) 0.0364(14) Uani 1 1 d . U
C21 C -0.1050(6) 0.5648(6) 0.0177(6) 0.0345(14) Uani 1 1 d . U
C22 C -0.0660(6) 0.6494(6) 0.0295(6) 0.0341(14) Uani 1 1 d . U
C23 C -0.0005(6) 0.7131(6) -0.0380(6) 0.0350(15) Uani 1 1 d . U
H23 H 0.019422 0.704408 -0.090975 0.042 Uiso 1 1 calc R .
C24 C 0.0345(6) 0.7902(6) -0.0247(6) 0.0355(15) Uani 1 1 d . U
H24 H 0.078435 0.832870 -0.069673 0.043 Uiso 1 1 calc R .
C25 C -0.0536(6) 0.7419(6) 0.1147(6) 0.0365(16) Uani 1 1 d . U
H25 H -0.071104 0.751182 0.167327 0.044 Uiso 1 1 calc R .
C26 C -0.0921(6) 0.6637(6) 0.1071(6) 0.0369(16) Uani 1 1 d . U
H26 H -0.134736 0.621525 0.153355 0.044 Uiso 1 1 calc R .
C27 C -0.2491(7) 0.3547(6) 0.1404(7) 0.0465(18) Uani 1 1 d . U
C28 C -0.2809(7) 0.2729(7) 0.1310(8) 0.054(2) Uani 1 1 d . U
H28 H -0.263903 0.262324 0.078935 0.064 Uiso 1 1 calc R .
C29 C -0.3391(8) 0.2074(7) 0.2025(8) 0.063(2) Uani 1 1 d . U
H29 H -0.360316 0.153226 0.195932 0.075 Uiso 1 1 calc R .
C30 C -0.3349(8) 0.2951(8) 0.2860(8) 0.065(2) Uani 1 1 d . U
H30 H -0.352356 0.302873 0.339070 0.078 Uiso 1 1 calc R .
C31 C -0.2787(8) 0.3653(7) 0.2212(7) 0.058(2) Uani 1 1 d . U
H31 H -0.260640 0.418807 0.230764 0.070 Uiso 1 1 calc R .
C32 C -0.0858(6) 0.4741(6) -0.1539(6) 0.0369(15) Uani 1 1 d . U
C33 C -0.1021(6) 0.3905(6) -0.1702(6) 0.0392(16) Uani 1 1 d . U
H33 H -0.136060 0.340719 -0.126968 0.047 Uiso 1 1 calc R .
C34 C -0.0674(6) 0.3831(6) -0.2505(6) 0.0401(16) Uani 1 1 d . U
H34 H -0.078047 0.327301 -0.260504 0.048 Uiso 1 1 calc R .
C35 C -0.0038(6) 0.5329(6) -0.3005(6) 0.0388(16) Uani 1 1 d . U
H35 H 0.028880 0.581880 -0.345051 0.047 Uiso 1 1 calc R .
C36 C -0.0351(6) 0.5458(6) -0.2209(6) 0.0381(16) Uani 1 1 d . U
H36 H -0.022011 0.602039 -0.212837 0.046 Uiso 1 1 calc R .
C37 C 0.4464(7) 0.7507(7) 0.1574(6) 0.0447(16) Uani 1 1 d . U
C38 C 0.4620(8) 0.7954(8) 0.0775(7) 0.0513(18) Uani 1 1 d . U
H38 H 0.524454 0.806297 0.036762 0.062 Uiso 1 1 calc R .
C39 C 0.3853(7) 0.8240(8) 0.0576(7) 0.0500(18) Uani 1 1 d . U
H39 H 0.395869 0.851299 0.003090 0.060 Uiso 1 1 calc R .
C40 C 0.2907(7) 0.8121(7) 0.1199(6) 0.0414(16) Uani 1 1 d . U
C41 C 0.2805(7) 0.7696(7) 0.1968(7) 0.0491(18) Uani 1 1 d . U
H41 H 0.218439 0.760863 0.238048 0.059 Uiso 1 1 calc R .
C42 C 0.3530(7) 0.7381(7) 0.2196(7) 0.0484(18) Uani 1 1 d . U
H42 H 0.341020 0.709568 0.274144 0.058 Uiso 1 1 calc R .
C43 C 0.2121(7) 0.8528(7) 0.0983(6) 0.0436(17) Uani 1 1 d . U
C44 C 0.5889(8) 0.6512(7) 0.2636(7) 0.0463(17) Uani 1 1 d . U
C45 C 0.6579(7) 0.7218(7) 0.2493(6) 0.0454(17) Uani 1 1 d . U
H45 H 0.659402 0.778848 0.215753 0.054 Uiso 1 1 calc R .
C46 C 0.7232(7) 0.7058(7) 0.2854(6) 0.0449(17) Uani 1 1 d . U
H46 H 0.766957 0.753274 0.278166 0.054 Uiso 1 1 calc R .
C47 C 0.7251(7) 0.6200(7) 0.3324(6) 0.0439(16) Uani 1 1 d . U
C48 C 0.6605(8) 0.5493(7) 0.3430(7) 0.0483(17) Uani 1 1 d . U
H48 H 0.663524 0.491029 0.372398 0.058 Uiso 1 1 calc R .
C49 C 0.5909(8) 0.5645(7) 0.3100(7) 0.0500(18) Uani 1 1 d . U
H49 H 0.546079 0.517160 0.318828 0.060 Uiso 1 1 calc R .
C50 C 0.7946(7) 0.6052(7) 0.3732(6) 0.0427(17) Uani 1 1 d . U
C51 C 0.4304(6) 1.0646(6) -0.2792(6) 0.0412(16) Uani 1 1 d . U
C52 C 0.3912(6) 1.0266(6) -0.1952(6) 0.0398(16) Uani 1 1 d . U
H52 H 0.431224 1.012093 -0.166962 0.048 Uiso 1 1 calc R .
C53 C 0.2904(6) 1.0100(6) -0.1524(6) 0.0390(16) Uani 1 1 d . U
H53 H 0.262721 0.984370 -0.095769 0.047 Uiso 1 1 calc R .
C54 C 0.2343(6) 1.0325(6) -0.1961(6) 0.0367(15) Uani 1 1 d . U
C55 C 0.2718(7) 1.0641(6) -0.2804(6) 0.0421(16) Uani 1 1 d . U
H55 H 0.231455 1.074947 -0.308635 0.050 Uiso 1 1 calc R .
C56 C 0.3734(6) 1.0800(7) -0.3236(6) 0.0436(18) Uani 1 1 d . U
H56 H 0.401114 1.100428 -0.380791 0.052 Uiso 1 1 calc R .
C57 C 0.1237(6) 1.0314(6) -0.1471(5) 0.0357(15) Uani 1 1 d . U
C58 C 0.6546(7) 1.1930(6) -0.4054(6) 0.0440(17) Uani 1 1 d . U
C59 C 0.7239(7) 1.1501(7) -0.3799(7) 0.054(2) Uani 1 1 d . U
H59 H 0.710882 1.089707 -0.349336 0.064 Uiso 1 1 calc R .
C60 C 0.8105(7) 1.1966(7) -0.3997(7) 0.0489(19) Uani 1 1 d . U
H60 H 0.856090 1.167909 -0.382264 0.059 Uiso 1 1 calc R .
C61 C 0.8311(6) 1.2870(6) -0.4459(6) 0.0393(16) Uani 1 1 d . U
C62 C 0.7652(7) 1.3270(6) -0.4757(6) 0.0427(17) Uani 1 1 d . U
H62 H 0.779504 1.386202 -0.508894 0.051 Uiso 1 1 calc R .
C63 C 0.6772(7) 1.2789(6) -0.4564(6) 0.0432(17) Uani 1 1 d . U
H63 H 0.633956 1.305327 -0.478048 0.052 Uiso 1 1 calc R .
C64 C 0.9204(6) 1.3411(6) -0.4570(6) 0.0387(16) Uani 1 1 d . U

loop_
_atom_site_aniso_label
_atom_site_aniso_U_11
_atom_site_aniso_U_22
_atom_site_aniso_U_33
_atom_site_aniso_U_23
_atom_site_aniso_U_13
_atom_site_aniso_U_12
Cd1 0.0212(3) 0.0310(3) 0.0397(3) -0.0110(2) -0.0110(2) -0.0013(2)
Cd2 0.0387(3) 0.0324(3) 0.0433(3) -0.0117(3) -0.0228(3) 0.0016(2)
O1 0.024(3) 0.063(4) 0.049(4) -0.012(3) -0.015(3) 0.011(3)
O2 0.036(3) 0.055(4) 0.043(3) -0.001(3) -0.014(3) -0.015(3)
O3 0.042(4) 0.047(4) 0.063(4) -0.006(3) -0.032(3) -0.001(3)
O4 0.035(3) 0.045(4) 0.073(5) -0.017(3) -0.031(3) -0.001(3)
O5 0.021(3) 0.038(3) 0.036(3) -0.014(2) -0.003(2) 0.003(2)
O6 0.018(3) 0.053(4) 0.038(3) -0.014(3) -0.002(2) 0.001(2)
O7 0.027(3) 0.035(3) 0.058(4) -0.009(3) -0.014(3) -0.004(2)
O8 0.032(3) 0.039(3) 0.050(4) -0.014(3) -0.016(3) 0.001(3)
N1 0.026(3) 0.037(4) 0.046(4) -0.018(3) -0.010(3) -0.001(3)
N2 0.027(3) 0.035(4) 0.046(4) -0.017(3) -0.012(3) 0.005(3)
N3 0.025(3) 0.037(4) 0.045(4) -0.021(3) -0.008(3) 0.002(3)
N4 0.020(3) 0.038(4) 0.045(4) -0.019(3) -0.008(3) -0.002(3)
N5 0.027(4) 0.049(5) 0.056(5) -0.010(4) -0.009(3) -0.002(3)
N6 0.022(3) 0.042(4) 0.045(4) -0.018(3) -0.011(3) 0.007(3)
N7 0.032(4) 0.030(4) 0.049(4) -0.012(3) -0.012(3) 0.000(3)
N8 0.026(3) 0.031(4) 0.055(5) -0.014(3) -0.012(3) 0.002(3)
N9 0.034(4) 0.032(4) 0.043(4) -0.016(3) -0.013(3) 0.007(3)
N10 0.021(3) 0.031(3) 0.048(4) -0.018(3) -0.011(3) 0.004(3)
N11 0.041(5) 0.048(5) 0.106(9) 0.009(6) 0.016(5) 0.001(4)
N12 0.031(4) 0.038(4) 0.049(4) -0.017(3) -0.017(3) 0.005(3)
N13 0.050(5) 0.065(6) 0.049(5) -0.024(4) -0.028(4) 0.026(4)
N14 0.063(6) 0.041(4) 0.076(6) -0.023(4) -0.049(5) 0.014(4)
N15 0.028(4) 0.043(4) 0.060(5) -0.022(4) -0.006(4) 0.005(3)
N16 0.027(4) 0.041(4) 0.056(5) -0.019(4) -0.002(3) -0.001(3)
C1 0.027(3) 0.038(3) 0.047(3) -0.017(2) -0.013(2) 0.004(2)
C2 0.029(3) 0.035(3) 0.047(3) -0.016(2) -0.015(2) 0.003(2)
C3 0.027(3) 0.036(3) 0.045(3) -0.018(2) -0.012(2) 0.000(2)
C4 0.028(3) 0.037(3) 0.048(3) -0.016(3) -0.012(3) 0.001(3)
C5 0.029(3) 0.043(3) 0.048(3) -0.018(3) -0.008(3) 0.001(3)
C6 0.033(3) 0.043(3) 0.050(4) -0.018(3) -0.009(3) 0.002(3)
C7 0.034(3) 0.039(3) 0.053(4) -0.016(3) -0.011(3) 0.000(3)
C8 0.030(3) 0.038(3) 0.048(3) -0.019(3) -0.008(3) 0.005(3)
C9 0.031(3) 0.035(3) 0.046(3) -0.016(3) -0.013(3) 0.004(3)
C10 0.034(3) 0.036(3) 0.046(3) -0.016(3) -0.011(3) 0.001(3)
C11 0.035(3) 0.037(3) 0.049(3) -0.016(3) -0.013(3) 0.000(3)
C12 0.035(3) 0.035(3) 0.047(3) -0.015(3) -0.012(3) 0.005(3)
C13 0.037(3) 0.033(3) 0.047(3) -0.018(3) -0.012(3) 0.004(3)
C14 0.029(3) 0.036(3) 0.045(3) -0.018(3) -0.012(3) -0.001(3)
C15 0.038(3) 0.043(3) 0.047(3) -0.020(3) -0.009(3) -0.008(3)
C16 0.038(3) 0.042(3) 0.046(3) -0.020(3) -0.009(3) -0.008(3)
C17 0.029(3) 0.037(3) 0.045(3) -0.017(3) -0.012(3) -0.004(3)
C18 0.029(3) 0.034(3) 0.044(3) -0.018(3) -0.011(3) 0.002(3)
C19 0.029(3) 0.033(3) 0.057(3) -0.012(3) -0.010(3) 0.002(2)
C20 0.026(3) 0.031(3) 0.052(3) -0.015(2) -0.013(2) 0.002(2)
C21 0.025(3) 0.030(3) 0.048(3) -0.015(2) -0.011(2) 0.003(2)
C22 0.027(3) 0.029(3) 0.046(3) -0.014(3) -0.012(3) 0.002(2)
C23 0.027(3) 0.031(3) 0.046(3) -0.016(3) -0.010(3) 0.001(3)
C24 0.029(3) 0.029(3) 0.046(3) -0.016(3) -0.008(3) 0.001(2)
C25 0.030(3) 0.032(3) 0.046(3) -0.014(3) -0.011(3) -0.001(3)
C26 0.029(3) 0.032(3) 0.045(3) -0.013(3) -0.008(3) 0.000(3)
C27 0.030(3) 0.034(3) 0.061(4) -0.012(3) -0.004(3) 0.004(3)
C28 0.032(3) 0.038(3) 0.072(4) -0.009(3) -0.003(3) 0.000(3)
C29 0.042(4) 0.040(4) 0.077(4) -0.008(4) 0.002(4) 0.000(3)
C30 0.050(4) 0.046(4) 0.071(4) -0.007(4) 0.002(4) 0.001(3)
C31 0.042(4) 0.041(4) 0.067(4) -0.009(3) 0.001(3) 0.001(3)
C32 0.031(3) 0.032(3) 0.050(3) -0.016(3) -0.016(3) 0.002(2)
C33 0.030(3) 0.033(3) 0.053(4) -0.016(3) -0.012(3) 0.002(3)
C34 0.032(3) 0.036(3) 0.054(4) -0.016(3) -0.015(3) -0.001(3)
C35 0.032(3) 0.034(3) 0.050(3) -0.017(3) -0.011(3) 0.003(3)
C36 0.033(3) 0.030(3) 0.052(4) -0.019(3) -0.014(3) 0.004(3)
C37 0.043(3) 0.051(3) 0.051(3) -0.018(3) -0.027(3) 0.009(3)
C38 0.043(3) 0.061(4) 0.051(4) -0.014(3) -0.020(3) 0.013(3)
C39 0.044(3) 0.060(4) 0.049(3) -0.011(3) -0.023(3) 0.010(3)
C40 0.038(3) 0.046(3) 0.047(3) -0.016(3) -0.022(3) 0.008(3)
C41 0.035(3) 0.056(4) 0.054(4) -0.004(3) -0.021(3) 0.001(3)
C42 0.042(3) 0.054(4) 0.051(3) -0.008(3) -0.024(3) 0.004(3)
C43 0.041(3) 0.046(4) 0.050(4) -0.005(3) -0.029(3) 0.001(3)
C44 0.049(3) 0.046(3) 0.057(3) -0.017(3) -0.033(3) 0.009(3)
C45 0.047(3) 0.043(3) 0.055(4) -0.017(3) -0.027(3) 0.013(3)
C46 0.045(3) 0.043(3) 0.053(3) -0.018(3) -0.023(3) 0.013(3)
C47 0.046(3) 0.045(3) 0.053(3) -0.019(3) -0.029(3) 0.009(3)
C48 0.050(4) 0.044(3) 0.061(4) -0.017(3) -0.031(3) 0.010(3)
C49 0.051(4) 0.047(3) 0.064(4) -0.016(3) -0.034(3) 0.008(3)
C50 0.046(4) 0.042(3) 0.051(4) -0.019(3) -0.027(3) 0.013(3)
C51 0.032(3) 0.039(3) 0.048(3) -0.018(3) -0.006(3) 0.000(3)
C52 0.028(3) 0.039(3) 0.049(3) -0.014(3) -0.010(3) 0.002(3)
C53 0.032(3) 0.036(3) 0.044(3) -0.016(3) -0.007(3) 0.000(3)
C54 0.029(3) 0.034(3) 0.044(3) -0.020(3) -0.006(3) -0.001(3)
C55 0.033(3) 0.044(3) 0.047(3) -0.016(3) -0.011(3) -0.002(3)
C56 0.030(3) 0.047(4) 0.045(3) -0.016(3) -0.003(3) -0.001(3)
C57 0.037(3) 0.031(3) 0.043(3) -0.015(3) -0.016(3) -0.004(3)
C58 0.031(3) 0.038(3) 0.056(4) -0.015(3) -0.009(3) -0.005(3)
C59 0.034(3) 0.040(3) 0.069(4) -0.002(3) -0.008(3) -0.004(3)
C60 0.030(3) 0.039(3) 0.065(4) -0.005(3) -0.009(3) -0.001(3)
C61 0.030(3) 0.035(3) 0.051(3) -0.014(3) -0.012(3) -0.003(3)
C62 0.032(3) 0.039(3) 0.053(3) -0.010(3) -0.014(3) -0.005(3)
C63 0.031(3) 0.042(3) 0.055(4) -0.010(3) -0.015(3) -0.006(3)
C64 0.031(3) 0.035(3) 0.049(4) -0.014(3) -0.013(3) 0.000(3)

loop_
_atom_type_symbol
_atom_type_description
_atom_type_scat_dispersion_real
_atom_type_scat_dispersion_imag
_atom_type_scat_source
C C 0.0181 0.0091 'International Tables Vol C Tables 4.2.6.8 and 6.1.1.4'
H H 0.0000 0.0000 'International Tables Vol C Tables 4.2.6.8 and 6.1.1.4'
Cd Cd 0.1185 4.6533 'International Tables Vol C Tables 4.2.6.8 and 6.1.1.4'
N N 0.0311 0.0180 'International Tables Vol C Tables 4.2.6.8 and 6.1.1.4'
O O 0.0492 0.0322 'International Tables Vol C Tables 4.2.6.8 and 6.1.1.4'

loop_
_geom_angle_atom_site_label_1
_geom_angle_atom_site_label_2
_geom_angle_atom_site_label_3
_geom_angle
_geom_angle_site_symmetry_1
_geom_angle_site_symmetry_3
O1 Cd1 O5 164.7(2) . 2_575
O1 Cd1 C43 27.2(3) . .
O2 Cd1 O1 56.0(2) . .
O2 Cd1 O5 147.8(2) . .
O2 Cd1 O5 138.3(2) . 2_575
O2 Cd1 O6 85.6(2) . 2_575
O2 Cd1 C43 29.0(3) . .
O5 Cd1 O1 91.8(2) . .
O5 Cd1 O5 73.6(2) . 2_575
O5 Cd1 O6 126.5(2) . 2_575
O5 Cd1 C43 118.9(3) . .
O5 Cd1 C43 167.1(3) 2_575 .
O6 Cd1 O1 141.7(2) 2_575 .
O6 Cd1 O5 53.0(2) 2_575 2_575
O6 Cd1 C43 114.5(3) 2_575 .
N4 Cd1 O1 89.6(2) . .
N4 Cd1 O2 93.6(2) . .
N4 Cd1 O5 86.8(2) . .
N4 Cd1 O5 94.0(2) . 2_575
N4 Cd1 O6 93.5(2) . 2_575
N4 Cd1 N10 172.5(3) . .
N4 Cd1 C43 89.8(3) . .
N10 Cd1 O1 88.8(2) . .
N10 Cd1 O2 91.5(2) . .
N10 Cd1 O5 86.0(2) . .
N10 Cd1 O5 85.8(2) . 2_575
N10 Cd1 O6 92.3(2) . 2_575
N10 Cd1 C43 92.0(3) . .
O3 Cd2 O4 54.9(2) . .
O3 Cd2 O7 165.2(2) . 2_775
O3 Cd2 C50 27.4(3) . .
O4 Cd2 O7 139.8(2) . 2_775
O4 Cd2 C50 27.5(3) . .
O7 Cd2 O3 91.6(2) 1_546 .
O7 Cd2 O4 145.6(2) 1_546 .
O7 Cd2 O7 74.1(2) 1_546 2_775
O7 Cd2 N12 86.4(2) 1_546 2_665
O7 Cd2 C50 118.6(3) 1_546 .
O7 Cd2 C50 167.3(2) 2_775 .
O8 Cd2 O3 142.7(2) 2_775 .
O8 Cd2 O4 87.9(2) 2_775 .
O8 Cd2 O7 124.6(2) 2_775 1_546
O8 Cd2 O7 52.1(2) 2_775 2_775
O8 Cd2 N12 89.5(2) 2_775 2_665
O8 Cd2 C50 115.3(3) 2_775 .
N6 Cd2 O3 95.2(3) 2_676 .
N6 Cd2 O4 101.2(3) 2_676 .
N6 Cd2 O7 80.6(2) 2_676 2_775
N6 Cd2 O7 88.2(2) 2_676 1_546
N6 Cd2 O8 94.4(2) 2_676 2_775
N6 Cd2 N12 174.5(3) 2_676 2_665
N6 Cd2 C50 99.9(3) 2_676 .
N12 Cd2 O3 83.9(3) 2_665 .
N12 Cd2 O4 82.7(3) 2_665 .
N12 Cd2 O7 98.9(2) 2_665 2_775
N12 Cd2 C50 81.8(3) 2_665 .
C43 O1 Cd1 91.4(6) . .
C43 O2 Cd1 91.1(5) . .
C50 O3 Cd2 93.0(6) . .
C50 O4 Cd2 90.4(6) . .
Cd1 O5 Cd1 106.4(2) . 2_575
C57 O5 Cd1 88.5(5) . 2_575
C57 O5 Cd1 165.1(6) . .
C57 O6 Cd1 94.7(5) . 2_575
Cd2 O7 Cd2 105.9(2) 1_564 2_775
C64 O7 Cd2 160.4(6) . 1_564
C64 O7 Cd2 84.8(5) . 2_775
C64 O8 Cd2 100.5(5) . 2_775
C3 N1 C1 114.4(8) . .
C1 N2 C2 114.0(7) . .
C2 N3 C3 115.3(8) . .
C16 N4 Cd1 115.3(6) . .
C17 N4 Cd1 127.8(6) . .
C17 N4 C16 116.8(7) . .
C6 N5 C7 115.6(8) . .
C11 N6 Cd2 125.6(6) . 2_676
C12 N6 Cd2 115.3(6) . 2_676
C12 N6 C11 117.7(8) . .
C21 N7 C19 114.2(8) . .
C19 N8 C20 115.1(8) . .
C20 N9 C21 114.0(7) . .
C24 N10 Cd1 120.0(5) . .
C25 N10 Cd1 121.7(6) . .
C25 N10 C24 118.3(7) . .
C30 N11 C29 116.4(10) . .
C34 N12 Cd2 120.9(6) . 2_665
C35 N12 Cd2 118.2(6) . 2_665
C35 N12 C34 118.4(8) . .
N14 N13 C37 113.3(9) . .
N13 N14 C44 113.8(9) . .
N16 N15 C51 112.9(8) . .
N15 N16 C58 112.8(8) . .
N1 C1 C4 117.1(8) . .
N2 C1 N1 125.9(8) . .
N2 C1 C4 117.0(8) . .
N2 C2 C9 118.7(7) . .
N3 C2 N2 125.5(8) . .
N3 C2 C9 115.8(8) . .
N1 C3 N3 124.8(7) . .
N1 C3 C14 119.4(8) . .
N3 C3 C14 115.8(8) . .
C5 C4 C1 121.6(8) . .
C8 C4 C1 120.5(8) . .
C8 C4 C5 117.8(8) . .
C4 C5 H5 120.6 . .
C6 C5 C4 118.9(9) . .
C6 C5 H5 120.6 . .
N5 C6 C5 124.9(9) . .
N5 C6 H6 117.6 . .
C5 C6 H6 117.6 . .
N5 C7 H7 117.5 . .
N5 C7 C8 124.9(9) . .
C8 C7 H7 117.5 . .
C4 C8 H8 121.0 . .
C7 C8 C4 118.0(9) . .
C7 C8 H8 121.0 . .
C10 C9 C2 121.9(8) . .
C10 C9 C13 120.0(8) . .
C13 C9 C2 118.1(8) . .
C9 C10 H10 121.1 . .
C11 C10 C9 117.8(9) . .
C11 C10 H10 121.1 . .
N6 C11 C10 123.4(8) . .
N6 C11 H11 118.3 . .
C10 C11 H11 118.3 . .
N6 C12 H12 118.5 . .
N6 C12 C13 122.9(9) . .
C13 C12 H12 118.5 . .
C9 C13 C12 118.1(8) . .
C9 C13 H13 121.0 . .
C12 C13 H13 121.0 . .
C15 C14 C3 119.9(8) . .
C15 C14 C18 118.8(8) . .
C18 C14 C3 121.3(8) . .
C14 C15 H15 120.2 . .
C14 C15 C16 119.6(9) . .
C16 C15 H15 120.2 . .
N4 C16 C15 122.3(9) . .
N4 C16 H16 118.8 . .
C15 C16 H16 118.8 . .
N4 C17 H17 117.6 . .
N4 C17 C18 124.7(8) . .
C18 C17 H17 117.7 . .
C14 C18 H18 121.1 . .
C17 C18 C14 117.7(8) . .
C17 C18 H18 121.1 . .
N7 C19 C27 116.5(9) . .
N8 C19 N7 125.4(8) . .
N8 C19 C27 118.1(8) . .
N8 C20 C32 118.2(7) . .
N9 C20 N8 125.1(8) . .
N9 C20 C32 116.6(8) . .
N7 C21 N9 126.2(8) . .
N7 C21 C22 118.1(8) . .
N9 C21 C22 115.7(7) . .
C23 C22 C21 120.3(8) . .
C26 C22 C21 120.7(8) . .
C26 C22 C23 119.0(8) . .
C22 C23 H23 120.7 . .
C22 C23 C24 118.7(8) . .
C24 C23 H23 120.7 . .
N10 C24 C23 122.2(8) . .
N10 C24 H24 118.9 . .
C23 C24 H24 118.9 . .
N10 C25 H25 118.4 . .
N10 C25 C26 123.3(8) . .
C26 C25 H25 118.4 . .
C22 C26 C25 118.6(8) . .
C22 C26 H26 120.7 . .
C25 C26 H26 120.7 . .
C28 C27 C19 121.3(10) . .
C28 C27 C31 117.2(9) . .
C31 C27 C19 121.5(9) . .
C27 C28 H28 121.0 . .
C27 C28 C29 118.0(11) . .
C29 C28 H28 121.0 . .
N11 C29 C28 124.5(12) . .
N11 C29 H29 117.8 . .
C28 C29 H29 117.8 . .
N11 C30 H30 117.5 . .
N11 C30 C31 125.0(13) . .
C31 C30 H30 117.5 . .
C27 C31 H31 120.6 . .
C30 C31 C27 118.9(11) . .
C30 C31 H31 120.6 . .
C33 C32 C20 122.0(8) . .
C36 C32 C20 120.3(8) . .
C36 C32 C33 117.5(8) . .
C32 C33 H33 120.3 . .
C34 C33 C32 119.4(9) . .
C34 C33 H33 120.3 . .
N12 C34 C33 122.7(8) . .
N12 C34 H34 118.7 . .
C33 C34 H34 118.7 . .
N12 C35 H35 118.7 . .
N12 C35 C36 122.6(9) . .
C36 C35 H35 118.7 . .
C32 C36 C35 119.4(8) . .
C32 C36 H36 120.3 . .
C35 C36 H36 120.3 . .
C38 C37 N13 117.7(9) . .
C38 C37 C42 119.9(9) . .
C42 C37 N13 121.9(9) . .
C37 C38 H38 119.9 . .
C37 C38 C39 120.3(10) . .
C39 C38 H38 119.9 . .
C38 C39 H39 119.8 . .
C38 C39 C40 120.3(10) . .
C40 C39 H39 119.8 . .
C39 C40 C43 118.9(9) . .
C41 C40 C39 116.5(9) . .
C41 C40 C43 124.4(9) . .
C40 C41 H41 117.2 . .
C40 C41 C42 125.7(10) . .
C42 C41 H41 117.2 . .
C37 C42 H42 121.4 . .
C41 C42 C37 117.2(10) . .
C41 C42 H42 121.4 . .
O1 C43 Cd1 61.4(5) . .
O1 C43 O2 120.9(8) . .
O1 C43 C40 121.5(9) . .
O2 C43 Cd1 60.0(5) . .
O2 C43 C40 117.5(8) . .
C40 C43 Cd1 175.2(7) . .
C45 C44 N14 123.0(9) . .
C49 C44 N14 117.1(9) . .
C49 C44 C45 119.8(9) . .
C44 C45 H45 120.3 . .
C46 C45 C44 119.4(9) . .
C46 C45 H45 120.3 . .
C45 C46 H46 119.4 . .
C45 C46 C47 121.1(10) . .
C47 C46 H46 119.4 . .
C46 C47 C50 120.0(9) . .
C48 C47 C46 119.6(9) . .
C48 C47 C50 120.4(9) . .
C47 C48 H48 119.8 . .
C47 C48 C49 120.5(9) . .
C49 C48 H48 119.8 . .
C44 C49 C48 119.5(10) . .
C44 C49 H49 120.3 . .
C48 C49 H49 120.3 . .
O3 C50 Cd2 59.5(5) . .
O3 C50 O4 121.6(8) . .
O3 C50 C47 118.8(9) . .
O4 C50 Cd2 62.1(5) . .
O4 C50 C47 119.6(9) . .
C47 C50 Cd2 177.3(7) . .
C52 C51 N15 115.0(9) . .
C56 C51 N15 123.5(9) . .
C56 C51 C52 121.3(9) . .
C51 C52 H52 120.1 . .
C51 C52 C53 119.8(9) . .
C53 C52 H52 120.1 . .
C52 C53 H53 120.9 . .
C54 C53 C52 118.2(9) . .
C54 C53 H53 120.9 . .
C53 C54 C55 122.9(8) . .
C53 C54 C57 118.0(8) . .
C55 C54 C57 118.7(8) . .
C54 C55 H55 120.7 . .
C54 C55 C56 118.6(9) . .
C56 C55 H55 120.7 . .
C51 C56 C55 118.7(9) . .
C51 C56 H56 120.6 . .
C55 C56 H56 120.6 . .
O5 C57 O6 123.0(8) . .
O5 C57 C54 118.7(8) . .
O6 C57 C54 118.2(8) . .
C59 C58 N16 124.5(9) . .
C63 C58 N16 115.7(9) . .
C63 C58 C59 119.7(9) . .
C58 C59 H59 119.9 . .
C60 C59 C58 120.2(9) . .
C60 C59 H59 119.9 . .
C59 C60 H60 119.8 . .
C59 C60 C61 120.4(10) . .
C61 C60 H60 119.8 . .
C60 C61 C64 119.6(9) . .
C62 C61 C60 119.1(8) . .
C62 C61 C64 121.2(8) . .
C61 C62 H62 119.8 . .
C61 C62 C63 120.4(9) . .
C63 C62 H62 119.8 . .
C58 C63 C62 119.9(9) . .
C58 C63 H63 120.1 . .
C62 C63 H63 120.1 . .
O7 C64 O8 122.3(8) . .
O7 C64 C61 119.6(8) . .
O8 C64 C61 118.0(8) . .

loop_
_geom_bond_atom_site_label_1
_geom_bond_atom_site_label_2
_geom_bond_distance
_geom_bond_site_symmetry_2
Cd1 O1 2.386(6) .
Cd1 O2 2.353(7) .
Cd1 O5 2.363(6) .
Cd1 O5 2.506(5) 2_575
Cd1 O6 2.368(5) 2_575
Cd1 N4 2.311(7) .
Cd1 N10 2.327(7) .
Cd1 C43 2.717(9) .
Cd2 O3 2.336(6) .
Cd2 O4 2.391(7) .
Cd2 O7 2.648(6) 2_775
Cd2 O7 2.327(6) 1_546
Cd2 O8 2.310(6) 2_775
Cd2 N6 2.303(7) 2_676
Cd2 N12 2.332(8) 2_665
Cd2 C50 2.706(9) .
O1 C43 1.242(11) .
O2 C43 1.317(12) .
O3 C50 1.248(11) .
O4 C50 1.251(11) .
O5 C57 1.233(10) .
O6 C57 1.244(11) .
O7 C64 1.253(11) .
O8 C64 1.257(11) .
N1 C1 1.343(11) .
N1 C3 1.335(11) .
N2 C1 1.335(11) .
N2 C2 1.338(11) .
N3 C2 1.330(11) .
N3 C3 1.339(11) .
N4 C16 1.344(11) .
N4 C17 1.336(11) .
N5 C6 1.338(12) .
N5 C7 1.359(13) .
N6 C11 1.350(12) .
N6 C12 1.333(11) .
N7 C19 1.345(11) .
N7 C21 1.315(11) .
N8 C19 1.318(13) .
N8 C20 1.341(11) .
N9 C20 1.328(11) .
N9 C21 1.346(11) .
N10 C24 1.336(11) .
N10 C25 1.332(11) .
N11 C29 1.324(18) .
N11 C30 1.324(17) .
N12 C34 1.344(12) .
N12 C35 1.334(11) .
N13 N14 1.241(12) .
N13 C37 1.423(12) .
N14 C44 1.429(12) .
N15 N16 1.244(12) .
N15 C51 1.440(11) .
N16 C58 1.426(11) .
C1 C4 1.481(13) .
C2 C9 1.499(12) .
C3 C14 1.495(11) .
C4 C5 1.411(13) .
C4 C8 1.403(12) .
C5 H5 0.9300 .
C5 C6 1.376(13) .
C6 H6 0.9300 .
C7 H7 0.9300 .
C7 C8 1.385(13) .
C8 H8 0.9300 .
C9 C10 1.380(12) .
C9 C13 1.385(13) .
C10 H10 0.9300 .
C10 C11 1.379(13) .
C11 H11 0.9300 .
C12 H12 0.9300 .
C12 C13 1.391(13) .
C13 H13 0.9300 .
C14 C15 1.380(13) .
C14 C18 1.382(12) .
C15 H15 0.9300 .
C15 C16 1.383(12) .
C16 H16 0.9300 .
C17 H17 0.9300 .
C17 C18 1.378(11) .
C18 H18 0.9300 .
C19 C27 1.483(13) .
C20 C32 1.474(13) .
C21 C22 1.505(11) .
C22 C23 1.390(12) .
C22 C26 1.375(12) .
C23 H23 0.9300 .
C23 C24 1.391(11) .
C24 H24 0.9300 .
C25 H25 0.9300 .
C25 C26 1.380(12) .
C26 H26 0.9300 .
C27 C28 1.399(14) .
C27 C31 1.404(16) .
C28 H28 0.9300 .
C28 C29 1.404(15) .
C29 H29 0.9300 .
C30 H30 0.9300 .
C30 C31 1.374(15) .
C31 H31 0.9300 .
C32 C33 1.407(12) .
C32 C36 1.386(13) .
C33 H33 0.9300 .
C33 C34 1.376(13) .
C34 H34 0.9300 .
C35 H35 0.9300 .
C35 C36 1.394(13) .
C36 H36 0.9300 .
C37 C38 1.379(14) .
C37 C42 1.402(14) .
C38 H38 0.9300 .
C38 C39 1.381(14) .
C39 H39 0.9300 .
C39 C40 1.415(14) .
C40 C41 1.345(14) .
C40 C43 1.477(12) .
C41 H41 0.9300 .
C41 C42 1.360(13) .
C42 H42 0.9300 .
C44 C45 1.404(14) .
C44 C49 1.393(14) .
C45 H45 0.9300 .
C45 C46 1.374(13) .
C46 H46 0.9300 .
C46 C47 1.386(14) .
C47 C48 1.380(14) .
C47 C50 1.491(13) .
C48 H48 0.9300 .
C48 C49 1.394(14) .
C49 H49 0.9300 .
C51 C52 1.379(13) .
C51 C56 1.376(14) .
C52 H52 0.9300 .
C52 C53 1.406(12) .
C53 H53 0.9300 .
C53 C54 1.364(13) .
C54 C55 1.372(13) .
C54 C57 1.554(12) .
C55 H55 0.9300 .
C55 C56 1.417(12) .
C56 H56 0.9300 .
C58 C59 1.400(15) .
C58 C63 1.367(13) .
C59 H59 0.9300 .
C59 C60 1.366(13) .
C60 H60 0.9300 .
C60 C61 1.394(13) .
C61 C62 1.382(13) .
C61 C64 1.502(11) .
C62 H62 0.9300 .
C62 C63 1.396(12) .
C63 H63 0.9300 .

loop_
_geom_torsion_atom_site_label_1
_geom_torsion_atom_site_label_2
_geom_torsion_atom_site_label_3
_geom_torsion_atom_site_label_4
_geom_torsion
_geom_torsion_site_symmetry_1
Cd1 O1 C43 O2 7.4(9) .
Cd1 O1 C43 C40 -175.6(8) .
Cd1 O2 C43 O1 -7.5(10) .
Cd1 O2 C43 C40 175.3(8) .
Cd1 O5 C57 O6 -8.4(8) 2_575
Cd1 O5 C57 O6 176.9(16) .
Cd1 O5 C57 C54 -5(3) .
Cd1 O5 C57 C54 169.4(6) 2_575
Cd1 O6 C57 O5 9.0(9) 2_575
Cd1 O6 C57 C54 -168.9(6) 2_575
Cd1 N4 C16 C15 174.6(8) .
Cd1 N4 C17 C18 -174.0(7) .
Cd1 N10 C24 C23 -178.5(6) .
Cd1 N10 C25 C26 178.3(6) .
Cd2 O3 C50 O4 -2.5(10) .
Cd2 O3 C50 C47 177.5(8) .
Cd2 O4 C50 O3 2.4(10) .
Cd2 O4 C50 C47 -177.6(8) .
Cd2 O7 C64 O8 -4.9(9) 2_775
Cd2 O7 C64 O8 -129.2(15) 1_564
Cd2 O7 C64 C61 171.7(8) 2_775
Cd2 O7 C64 C61 47(2) 1_564
Cd2 O8 C64 O7 5.6(10) 2_775
Cd2 O8 C64 C61 -171.0(7) 2_775
Cd2 N6 C11 C10 -163.4(7) 2_676
Cd2 N6 C12 C13 164.8(7) 2_676
Cd2 N12 C34 C33 161.6(7) 2_665
Cd2 N12 C35 C36 -161.0(7) 2_665
N1 C1 C4 C5 -7.1(13) .
N1 C1 C4 C8 174.4(8) .
N1 C3 C14 C15 -172.7(9) .
N1 C3 C14 C18 4.8(13) .
N2 C1 C4 C5 171.9(8) .
N2 C1 C4 C8 -6.6(12) .
N2 C2 C9 C10 5.8(13) .
N2 C2 C9 C13 -176.3(8) .
N3 C2 C9 C10 -172.1(8) .
N3 C2 C9 C13 5.8(12) .
N3 C3 C14 C15 6.5(13) .
N3 C3 C14 C18 -176.0(8) .
N4 C17 C18 C14 -1.1(14) .
N5 C7 C8 C4 0.0(14) .
N6 C12 C13 C9 -0.5(14) .
N7 C19 C27 C28 -177.4(9) .
N7 C19 C27 C31 3.7(14) .
N7 C21 C22 C23 172.7(8) .
N7 C21 C22 C26 -5.4(12) .
N8 C19 C27 C28 3.8(14) .
N8 C19 C27 C31 -175.1(9) .
N8 C20 C32 C33 -9.6(12) .
N8 C20 C32 C36 175.3(8) .
N9 C20 C32 C33 167.9(8) .
N9 C20 C32 C36 -7.2(12) .
N9 C21 C22 C23 -6.1(12) .
N9 C21 C22 C26 175.9(8) .
N10 C25 C26 C22 0.4(13) .
N11 C30 C31 C27 -1.6(19) .
N12 C35 C36 C32 -1.5(14) .
N13 N14 C44 C45 28.6(14) .
N13 N14 C44 C49 -155.9(10) .
N13 C37 C38 C39 -175.6(10) .
N13 C37 C42 C41 173.8(10) .
N14 N13 C37 C38 -157.7(9) .
N14 N13 C37 C42 30.0(14) .
N14 C44 C45 C46 171.6(10) .
N14 C44 C49 C48 -174.5(10) .
N15 N16 C58 C59 17.6(14) .
N15 N16 C58 C63 -158.7(9) .
N15 C51 C52 C53 170.0(8) .
N15 C51 C56 C55 -169.0(8) .
N16 N15 C51 C52 -153.7(8) .
N16 N15 C51 C56 21.5(13) .
N16 C58 C59 C60 -170.4(10) .
N16 C58 C63 C62 169.9(9) .
C1 N1 C3 N3 -2.3(12) .
C1 N1 C3 C14 176.8(8) .
C1 N2 C2 N3 -0.9(12) .
C1 N2 C2 C9 -178.6(7) .
C1 C4 C5 C6 -179.0(8) .
C1 C4 C8 C7 178.5(8) .
C2 N2 C1 N1 1.2(12) .
C2 N2 C1 C4 -177.7(7) .
C2 N3 C3 N1 2.6(13) .
C2 N3 C3 C14 -176.5(7) .
C2 C9 C10 C11 174.2(8) .
C2 C9 C13 C12 -174.4(8) .
C3 N1 C1 N2 0.3(13) .
C3 N1 C1 C4 179.2(8) .
C3 N3 C2 N2 -0.8(13) .
C3 N3 C2 C9 176.9(7) .
C3 C14 C15 C16 178.1(9) .
C3 C14 C18 C17 -177.9(8) .
C4 C5 C6 N5 1.1(15) .
C5 C4 C8 C7 -0.1(13) .
C6 N5 C7 C8 0.6(14) .
C7 N5 C6 C5 -1.2(14) .
C8 C4 C5 C6 -0.4(13) .
C9 C10 C11 N6 0.7(14) .
C10 C9 C13 C12 3.6(13) .
C11 N6 C12 C13 -2.4(13) .
C12 N6 C11 C10 2.4(13) .
C13 C9 C10 C11 -3.7(13) .
C14 C15 C16 N4 0.8(16) .
C15 C14 C18 C17 -0.4(13) .
C16 N4 C17 C18 2.4(13) .
C17 N4 C16 C15 -2.2(14) .
C18 C14 C15 C16 0.5(14) .
C19 N7 C21 N9 0.2(13) .
C19 N7 C21 C22 -178.4(7) .
C19 N8 C20 N9 -0.2(13) .
C19 N8 C20 C32 177.1(8) .
C19 C27 C28 C29 -179.4(9) .
C19 C27 C31 C30 -179.8(10) .
C20 N8 C19 N7 0.8(13) .
C20 N8 C19 C27 179.6(8) .
C20 N9 C21 N7 0.4(12) .
C20 N9 C21 C22 179.0(7) .
C20 C32 C33 C34 -175.0(8) .
C20 C32 C36 C35 176.1(8) .
C21 N7 C19 N8 -0.9(13) .
C21 N7 C19 C27 -179.6(8) .
C21 N9 C20 N8 -0.4(12) .
C21 N9 C20 C32 -177.7(7) .
C21 C22 C23 C24 -179.5(8) .
C21 C22 C26 C25 179.4(8) .
C22 C23 C24 N10 -0.1(13) .
C23 C22 C26 C25 1.3(13) .
C24 N10 C25 C26 -2.0(13) .
C25 N10 C24 C23 1.8(12) .
C26 C22 C23 C24 -1.5(13) .
C27 C28 C29 N11 -0.3(18) .
C28 C27 C31 C30 1.3(16) .
C29 N11 C30 C31 0.9(19) .
C30 N11 C29 C28 0.1(19) .
C31 C27 C28 C29 -0.4(15) .
C32 C33 C34 N12 -0.7(14) .
C33 C32 C36 C35 0.8(13) .
C34 N12 C35 C36 1.0(13) .
C35 N12 C34 C33 0.1(13) .
C36 C32 C33 C34 0.2(13) .
C37 N13 N14 C44 -171.0(8) .
C37 C38 C39 C40 3.3(17) .
C38 C37 C42 C41 1.6(16) .
C38 C39 C40 C41 -2.0(16) .
C38 C39 C40 C43 173.0(10) .
C39 C40 C41 C42 0.6(17) .
C39 C40 C43 O1 12.7(15) .
C39 C40 C43 O2 -170.2(9) .
C40 C41 C42 C37 -0.4(17) .
C41 C40 C43 O1 -172.7(10) .
C41 C40 C43 O2 4.5(15) .
C42 C37 C38 C39 -3.1(16) .
C43 C40 C41 C42 -174.2(10) .
C44 C45 C46 C47 3.1(15) .
C45 C44 C49 C48 1.2(16) .
C45 C46 C47 C48 0.2(15) .
C45 C46 C47 C50 -177.9(9) .
C46 C47 C48 C49 -2.9(16) .
C46 C47 C50 O3 -179.3(9) .
C46 C47 C50 O4 0.7(15) .
C47 C48 C49 C44 2.2(17) .
C48 C47 C50 O3 2.6(15) .
C48 C47 C50 O4 -177.5(10) .
C49 C44 C45 C46 -3.8(16) .
C50 C47 C48 C49 175.3(10) .
C51 N15 N16 C58 170.6(8) .
C51 C52 C53 C54 -0.1(13) .
C52 C51 C56 C55 5.8(14) .
C52 C53 C54 C55 4.9(13) .
C52 C53 C54 C57 -168.6(8) .
C53 C54 C55 C56 -4.3(14) .
C53 C54 C57 O5 -6.8(11) .
C53 C54 C57 O6 171.2(8) .
C54 C55 C56 C51 -1.1(14) .
C55 C54 C57 O5 179.4(8) .
C55 C54 C57 O6 -2.7(12) .
C56 C51 C52 C53 -5.3(14) .
C57 C54 C55 C56 169.2(8) .
C58 C59 C60 C61 -0.4(17) .
C59 C58 C63 C62 -6.5(15) .
C59 C60 C61 C62 -4.0(16) .
C59 C60 C61 C64 171.4(10) .
C60 C61 C62 C63 3.1(15) .
C60 C61 C64 O7 177.2(9) .
C60 C61 C64 O8 -6.1(13) .
C61 C62 C63 C58 2.1(15) .
C62 C61 C64 O7 -7.5(14) .
C62 C61 C64 O8 169.2(9) .
C63 C58 C59 C60 5.7(17) .
C64 C61 C62 C63 -172.2(9) .
